data_7056451
loop_
_publ_author_name
'Madhu, Suresh'
'Rashmi, E.'
'Gonnade, Rajesh G.'
'Sanjayan, G. J.'

_publ_section_title
;
 Exploring Gem-Dimethyl Effect in the Formation of Imine-Based Macrocycles
 and Cages
;
_journal_name_full 'New J. Chem.'
_journal_paper_doi 10.1039/C7NJ02069D
_journal_year 2017
_chemical_formula_moiety 'C40 H44 N4'
_chemical_formula_sum 'C40 H44 N4'
_chemical_formula_weight 580.79
_space_group_crystal_system monoclinic
_space_group_IT_number 14
_space_group_name_Hall '-P 2ybc'
_space_group_name_H-M_alt 'P 1 21/c 1'
_symmetry_space_group_name_Hall '-P 2ybc'
_symmetry_space_group_name_H-M 'P 1 21/c 1'
_atom_sites_solution_hydrogens geom
_audit_creation_method SHELXL-2014/7
_audit_update_record
;
2016-12-26 deposited with the CCDC.
2017-07-20 downloaded from the CCDC.
;
_cell_angle_alpha 90
_cell_angle_beta 96.3860(10)
_cell_angle_gamma 90
_cell_formula_units_Z 2
_cell_length_a 8.8258(2)
_cell_length_b 6.0141(2)
_cell_length_c 30.3167(8)
_cell_measurement_reflns_used 9995
_cell_measurement_temperature 150(2)
_cell_measurement_theta_max 28.65
_cell_measurement_theta_min 2.32
_cell_volume 1599.20(8)
_computing_cell_refinement 'Bruker SAINT'
_computing_data_collection 'Bruker APEX2'
_computing_data_reduction 'Bruker SAINT'
_computing_molecular_graphics 'Bruker SHELXTL'
_computing_publication_material 'Bruker SHELXTL'
_computing_structure_refinement 'SHELXL-2014/7 (Sheldrick, 2014)'
_computing_structure_solution 'SHELXS-97 (Sheldrick, 2008)'
_diffrn_ambient_temperature 150(2)
_diffrn_measured_fraction_theta_full 1.000
_diffrn_measured_fraction_theta_max 0.998
_diffrn_measurement_device_type 'Bruker APEX-II CCD'
_diffrn_measurement_method '\f and \w scans'
_diffrn_radiation_monochromator graphite
_diffrn_radiation_source 'fine focus sealed tube'
_diffrn_radiation_type MoK\a
_diffrn_radiation_wavelength 0.71073
_diffrn_reflns_av_R_equivalents 0.0270
_diffrn_reflns_av_unetI/netI 0.0179
_diffrn_reflns_Laue_measured_fraction_full 1.000
_diffrn_reflns_Laue_measured_fraction_max 0.998
_diffrn_reflns_limit_h_max 11
_diffrn_reflns_limit_h_min -11
_diffrn_reflns_limit_k_max 8
_diffrn_reflns_limit_k_min -8
_diffrn_reflns_limit_l_max 40
_diffrn_reflns_limit_l_min -40
_diffrn_reflns_number 26842
_diffrn_reflns_point_group_measured_fraction_full 1.000
_diffrn_reflns_point_group_measured_fraction_max 0.998
_diffrn_reflns_theta_full 25.242
_diffrn_reflns_theta_max 28.692
_diffrn_reflns_theta_min 1.352
_exptl_absorpt_coefficient_mu 0.071
_exptl_absorpt_correction_T_max 0.987
_exptl_absorpt_correction_T_min 0.978
_exptl_absorpt_correction_type multi-scan
_exptl_absorpt_process_details 'SADABS (Bruker. 2006)'
_exptl_crystal_colour colourless
_exptl_crystal_density_diffrn 1.206
_exptl_crystal_description block
_exptl_crystal_F_000 624
_exptl_crystal_size_max 0.310
_exptl_crystal_size_mid 0.240
_exptl_crystal_size_min 0.180
_refine_diff_density_max 0.370
_refine_diff_density_min -0.229
_refine_diff_density_rms 0.045
_refine_ls_extinction_expression Fc^*^=kFc[1+0.001xFc^2^\l^3^/sin(2\q)]^-1/4^
_refine_ls_extinction_method 'SHELXL-2014/7 (Sheldrick 2014'
_refine_ls_goodness_of_fit_ref 1.112
_refine_ls_hydrogen_treatment constr
_refine_ls_matrix_type full
_refine_ls_number_parameters 204
_refine_ls_number_reflns 4114
_refine_ls_number_restraints 0
_refine_ls_restrained_S_all 1.112
_refine_ls_R_factor_all 0.0562
_refine_ls_R_factor_gt 0.0505
_refine_ls_shift/su_max 0.000
_refine_ls_shift/su_mean 0.000
_refine_ls_structure_factor_coef Fsqd
_refine_ls_weighting_details 'w=1/[\s^2^(Fo^2^)+(0.0496P)^2^+0.8375P] where P=(Fo^2^+2Fc^2^)/3'
_refine_ls_weighting_scheme calc
_refine_ls_wR_factor_gt 0.1179
_refine_ls_wR_factor_ref 0.1214
_reflns_Friedel_coverage 0.000
_reflns_number_gt 3732
_reflns_number_total 4114
_reflns_threshold_expression 'I > 2\s(I)'
_cod_data_source_file c7nj02069d2.cif
_cod_data_source_block 3
_cod_database_code 7056451
_shelx_shelxl_version_number 2014/7
_shelx_space_group_comment
;
The symmetry employed for this shelxl refinement is uniquely defined
by the following loop, which should always be used as a source of
symmetry information in preference to the above space-group names.
They are only intended as comments.
;
_shelx_estimated_absorpt_t_min 0.978
_shelx_estimated_absorpt_t_max 0.987

loop_
_space_group_symop_operation_xyz
'x, y, z'
'-x, y+1/2, -z+1/2'
'-x, -y, -z'
'x, -y-1/2, z-1/2'

loop_
_atom_site_label
_atom_site_type_symbol
_atom_site_fract_x
_atom_site_fract_y
_atom_site_fract_z
_atom_site_U_iso_or_equiv
_atom_site_adp_type
_atom_site_occupancy
_atom_site_site_symmetry_order
_atom_site_calc_flag
_atom_site_refinement_flags_posn
_atom_site_refinement_flags_adp
N1 N 1.07555(11) 0.60708(18) 0.11698(3) 0.0173(2) Uani 1 1 d . .
N2 N 0.65709(11) 1.07180(18) 0.08872(3) 0.0169(2) Uani 1 1 d . .
C1 C 1.13629(14) 0.7605(2) 0.02821(4) 0.0182(3) Uani 1 1 d . .
H1 H 1.0826 0.8658 0.0439 0.022 Uiso 1 1 calc R U
C2 C 1.16129(14) 0.5452(2) 0.04511(4) 0.0169(2) Uani 1 1 d . .
C3 C 1.23607(16) 0.3923(2) 0.02090(4) 0.0232(3) Uani 1 1 d . .
H3 H 1.2512 0.2449 0.0318 0.028 Uiso 1 1 calc R U
C4 C 1.11587(14) 0.4734(2) 0.08821(4) 0.0182(2) Uani 1 1 d . .
H4 H 1.1169 0.3189 0.0947 0.022 Uiso 1 1 calc R U
C5 C 1.04730(14) 0.5214(2) 0.16107(4) 0.0166(2) Uani 1 1 d . .
C6 C 1.18079(14) 0.6104(2) 0.19329(4) 0.0218(3) Uani 1 1 d . .
H6B H 1.2766 0.5462 0.1857 0.033 Uiso 1 1 calc R U
H6C H 1.1655 0.5690 0.2237 0.033 Uiso 1 1 calc R U
H6A H 1.1852 0.7727 0.1909 0.033 Uiso 1 1 calc R U
C7 C 1.03939(16) 0.2669(2) 0.16448(4) 0.0223(3) Uani 1 1 d . .
H7A H 0.9597 0.2104 0.1422 0.033 Uiso 1 1 calc R U
H7B H 1.0156 0.2251 0.1942 0.033 Uiso 1 1 calc R U
H7C H 1.1379 0.2028 0.1592 0.033 Uiso 1 1 calc R U
C8 C 0.89849(13) 0.6229(2) 0.17386(4) 0.0162(2) Uani 1 1 d . .
C9 C 0.85102(15) 0.5705(2) 0.21506(4) 0.0207(3) Uani 1 1 d . .
H9 H 0.9112 0.4747 0.2348 0.025 Uiso 1 1 calc R U
C10 C 0.71642(15) 0.6578(2) 0.22722(4) 0.0229(3) Uani 1 1 d . .
H10 H 0.6842 0.6195 0.2551 0.027 Uiso 1 1 calc R U
C11 C 0.62843(15) 0.8005(2) 0.19908(4) 0.0212(3) Uani 1 1 d . .
H11 H 0.5359 0.8581 0.2077 0.025 Uiso 1 1 calc R U
C12 C 0.67472(13) 0.8602(2) 0.15814(4) 0.0163(2) Uani 1 1 d . .
C13 C 0.80938(13) 0.7674(2) 0.14589(4) 0.0157(2) Uani 1 1 d . .
H13 H 0.8408 0.8038 0.1178 0.019 Uiso 1 1 calc R U
C14 C 0.57524(13) 1.0178(2) 0.12737(4) 0.0168(2) Uani 1 1 d . .
C15 C 0.43217(15) 0.8906(3) 0.10792(5) 0.0260(3) Uani 1 1 d . .
H15C H 0.3669 0.9893 0.0884 0.039 Uiso 1 1 calc R U
H15B H 0.3761 0.8388 0.1321 0.039 Uiso 1 1 calc R U
H15A H 0.4623 0.7626 0.0909 0.039 Uiso 1 1 calc R U
C16 C 0.52786(17) 1.2216(2) 0.15310(5) 0.0264(3) Uani 1 1 d . .
H16A H 0.6188 1.3064 0.1644 0.040 Uiso 1 1 calc R U
H16C H 0.4745 1.1725 0.1781 0.040 Uiso 1 1 calc R U
H16B H 0.4600 1.3159 0.1333 0.040 Uiso 1 1 calc R U
C17 C 0.66334(14) 1.2711(2) 0.07552(4) 0.0188(3) Uani 1 1 d . .
H17 H 0.6227 1.3852 0.0924 0.023 Uiso 1 1 calc R U
C18 C 0.81040(14) 1.1801(2) 0.01131(4) 0.0185(3) Uani 1 1 d . .
H18 H 0.8277 1.0338 0.0226 0.022 Uiso 1 1 calc R U
C19 C 0.73132(14) 1.3327(2) 0.03490(4) 0.0175(2) Uani 1 1 d . .
C20 C 0.71078(16) 1.5488(2) 0.01894(4) 0.0237(3) Uani 1 1 d . .
H20 H 0.6606 1.6557 0.0352 0.028 Uiso 1 1 calc R U

loop_
_atom_site_aniso_label
_atom_site_aniso_U_11
_atom_site_aniso_U_22
_atom_site_aniso_U_33
_atom_site_aniso_U_23
_atom_site_aniso_U_13
_atom_site_aniso_U_12
N1 0.0174(5) 0.0192(5) 0.0156(5) 0.0022(4) 0.0032(4) 0.0005(4)
N2 0.0176(5) 0.0178(5) 0.0156(5) 0.0011(4) 0.0033(4) 0.0007(4)
C1 0.0195(6) 0.0172(6) 0.0183(6) -0.0011(5) 0.0039(4) 0.0027(5)
C2 0.0184(5) 0.0170(6) 0.0154(5) -0.0007(4) 0.0020(4) -0.0019(5)
C3 0.0351(7) 0.0145(6) 0.0212(6) 0.0012(5) 0.0083(5) 0.0017(5)
C4 0.0212(6) 0.0160(6) 0.0174(6) 0.0018(5) 0.0021(4) -0.0003(5)
C5 0.0185(5) 0.0164(6) 0.0153(5) 0.0019(4) 0.0030(4) 0.0008(5)
C6 0.0209(6) 0.0247(7) 0.0196(6) 0.0000(5) 0.0014(5) 0.0003(5)
C7 0.0302(7) 0.0173(6) 0.0201(6) 0.0033(5) 0.0057(5) 0.0003(5)
C8 0.0176(5) 0.0161(6) 0.0150(5) -0.0004(4) 0.0024(4) -0.0019(4)
C9 0.0238(6) 0.0236(7) 0.0148(6) 0.0038(5) 0.0023(4) 0.0000(5)
C10 0.0265(6) 0.0293(7) 0.0140(5) 0.0027(5) 0.0073(5) -0.0011(5)
C11 0.0204(6) 0.0258(7) 0.0185(6) -0.0003(5) 0.0071(5) 0.0005(5)
C12 0.0174(5) 0.0166(6) 0.0150(5) -0.0013(4) 0.0021(4) -0.0025(4)
C13 0.0184(5) 0.0155(6) 0.0136(5) 0.0007(4) 0.0036(4) -0.0026(4)
C14 0.0166(5) 0.0172(6) 0.0172(5) 0.0015(5) 0.0047(4) 0.0000(4)
C15 0.0188(6) 0.0294(7) 0.0289(7) 0.0052(6) -0.0005(5) -0.0044(5)
C16 0.0329(7) 0.0226(7) 0.0263(7) 0.0010(5) 0.0150(5) 0.0064(6)
C17 0.0231(6) 0.0170(6) 0.0172(6) -0.0013(5) 0.0057(5) 0.0009(5)
C18 0.0213(6) 0.0159(6) 0.0183(6) 0.0013(5) 0.0025(4) 0.0019(5)
C19 0.0202(5) 0.0168(6) 0.0158(5) -0.0007(4) 0.0027(4) -0.0016(5)
C20 0.0350(7) 0.0165(6) 0.0213(6) -0.0016(5) 0.0105(5) 0.0037(5)

loop_
_atom_type_symbol
_atom_type_description
_atom_type_scat_dispersion_real
_atom_type_scat_dispersion_imag
_atom_type_scat_source
C C 0.0033 0.0016 'International Tables Vol C Tables 4.2.6.8 and 6.1.1.4'
H H 0.0000 0.0000 'International Tables Vol C Tables 4.2.6.8 and 6.1.1.4'
N N 0.0061 0.0033 'International Tables Vol C Tables 4.2.6.8 and 6.1.1.4'

loop_
_geom_angle_atom_site_label_1
_geom_angle_atom_site_label_2
_geom_angle_atom_site_label_3
_geom_angle
_geom_angle_site_symmetry_1
_geom_angle_site_symmetry_3
C4 N1 C5 119.33(11) . .
C17 N2 C14 120.01(10) . .
C18 C1 C2 120.06(11) 3_775 .
C18 C1 H1 120.0 3_775 .
C2 C1 H1 120.0 . .
C3 C2 C1 118.92(11) . .
C3 C2 C4 117.84(11) . .
C1 C2 C4 123.22(11) . .
C2 C3 C20 121.13(12) . 3_775
C2 C3 H3 119.4 . .
C20 C3 H3 119.4 3_775 .
N1 C4 C2 123.37(12) . .
N1 C4 H4 118.3 . .
C2 C4 H4 118.3 . .
N1 C5 C7 114.93(10) . .
N1 C5 C8 108.92(10) . .
C7 C5 C8 109.42(10) . .
N1 C5 C6 104.94(10) . .
C7 C5 C6 109.93(11) . .
C8 C5 C6 108.46(10) . .
C5 C6 H6B 109.5 . .
C5 C6 H6C 109.5 . .
H6B C6 H6C 109.5 . .
C5 C6 H6A 109.5 . .
H6B C6 H6A 109.5 . .
H6C C6 H6A 109.5 . .
C5 C7 H7A 109.5 . .
C5 C7 H7B 109.5 . .
H7A C7 H7B 109.5 . .
C5 C7 H7C 109.5 . .
H7A C7 H7C 109.5 . .
H7B C7 H7C 109.5 . .
C13 C8 C9 118.65(11) . .
C13 C8 C5 122.29(10) . .
C9 C8 C5 119.06(11) . .
C10 C9 C8 120.25(12) . .
C10 C9 H9 119.9 . .
C8 C9 H9 119.9 . .
C11 C10 C9 120.61(11) . .
C11 C10 H10 119.7 . .
C9 C10 H10 119.7 . .
C10 C11 C12 120.47(12) . .
C10 C11 H11 119.8 . .
C12 C11 H11 119.8 . .
C11 C12 C13 118.32(11) . .
C11 C12 C14 119.66(11) . .
C13 C12 C14 121.99(10) . .
C8 C13 C12 121.67(11) . .
C8 C13 H13 119.2 . .
C12 C13 H13 119.2 . .
N2 C14 C12 108.67(9) . .
N2 C14 C16 114.32(10) . .
C12 C14 C16 110.71(10) . .
N2 C14 C15 104.96(10) . .
C12 C14 C15 108.40(10) . .
C16 C14 C15 109.49(11) . .
C14 C15 H15C 109.5 . .
C14 C15 H15B 109.5 . .
H15C C15 H15B 109.5 . .
C14 C15 H15A 109.5 . .
H15C C15 H15A 109.5 . .
H15B C15 H15A 109.5 . .
C14 C16 H16A 109.5 . .
C14 C16 H16C 109.5 . .
H16A C16 H16C 109.5 . .
C14 C16 H16B 109.5 . .
H16A C16 H16B 109.5 . .
H16C C16 H16B 109.5 . .
N2 C17 C19 122.48(11) . .
N2 C17 H17 118.8 . .
C19 C17 H17 118.8 . .
C1 C18 C19 120.78(12) 3_775 .
C1 C18 H18 119.6 3_775 .
C19 C18 H18 119.6 . .
C20 C19 C18 119.26(11) . .
C20 C19 C17 118.37(11) . .
C18 C19 C17 122.33(12) . .
C3 C20 C19 119.78(12) 3_775 .
C3 C20 H20 120.1 3_775 .
C19 C20 H20 120.1 . .

loop_
_geom_bond_atom_site_label_1
_geom_bond_atom_site_label_2
_geom_bond_distance
_geom_bond_site_symmetry_2
N1 C4 1.2658(16) .
N1 C5 1.4794(15) .
N2 C17 1.2665(17) .
N2 C14 1.4794(15) .
C1 C18 1.3820(17) 3_775
C1 C2 1.4011(18) .
C1 H1 0.9500 .
C2 C3 1.3885(17) .
C2 C4 1.4734(16) .
C3 C20 1.3895(17) 3_775
C3 H3 0.9500 .
C4 H4 0.9500 .
C5 C7 1.5361(18) .
C5 C8 1.5368(16) .
C5 C6 1.5404(17) .
C6 H6B 0.9800 .
C6 H6C 0.9800 .
C6 H6A 0.9800 .
C7 H7A 0.9800 .
C7 H7B 0.9800 .
C7 H7C 0.9800 .
C8 C13 1.3943(17) .
C8 C9 1.3967(16) .
C9 C10 1.3857(18) .
C9 H9 0.9500 .
C10 C11 1.3855(19) .
C10 H10 0.9500 .
C11 C12 1.3961(16) .
C11 H11 0.9500 .
C12 C13 1.4000(16) .
C12 C14 1.5355(17) .
C13 H13 0.9500 .
C14 C16 1.5357(18) .
C14 C15 1.5368(18) .
C15 H15C 0.9800 .
C15 H15B 0.9800 .
C15 H15A 0.9800 .
C16 H16A 0.9800 .
C16 H16C 0.9800 .
C16 H16B 0.9800 .
C17 C19 1.4760(16) .
C17 H17 0.9500 .
C18 C1 1.3819(17) 3_775
C18 C19 1.3969(17) .
C18 H18 0.9500 .
C19 C20 1.3917(18) .
C20 C3 1.3894(17) 3_775
C20 H20 0.9500 .

loop_
_geom_torsion_atom_site_label_1
_geom_torsion_atom_site_label_2
_geom_torsion_atom_site_label_3
_geom_torsion_atom_site_label_4
_geom_torsion
_geom_torsion_site_symmetry_1
_geom_torsion_site_symmetry_4
C18 C1 C2 C3 -1.87(18) 3_775 .
C18 C1 C2 C4 176.35(11) 3_775 .
C1 C2 C3 C20 1.6(2) . 3_775
C4 C2 C3 C20 -176.71(12) . 3_775
C5 N1 C4 C2 -173.73(11) . .
C3 C2 C4 N1 165.36(12) . .
C1 C2 C4 N1 -12.88(19) . .
C4 N1 C5 C7 -11.64(16) . .
C4 N1 C5 C8 -134.80(12) . .
C4 N1 C5 C6 109.24(13) . .
N1 C5 C8 C13 1.39(16) . .
C7 C5 C8 C13 -125.00(13) . .
C6 C5 C8 C13 115.08(13) . .
N1 C5 C8 C9 -178.11(11) . .
C7 C5 C8 C9 55.49(15) . .
C6 C5 C8 C9 -64.42(15) . .
C13 C8 C9 C10 1.22(19) . .
C5 C8 C9 C10 -179.26(12) . .
C8 C9 C10 C11 -1.0(2) . .
C9 C10 C11 C12 -0.5(2) . .
C10 C11 C12 C13 1.77(19) . .
C10 C11 C12 C14 179.76(12) . .
C9 C8 C13 C12 0.05(18) . .
C5 C8 C13 C12 -179.45(11) . .
C11 C12 C13 C8 -1.53(18) . .
C14 C12 C13 C8 -179.47(11) . .
C17 N2 C14 C12 -134.39(12) . .
C17 N2 C14 C16 -10.17(17) . .
C17 N2 C14 C15 109.81(13) . .
C11 C12 C14 N2 174.26(11) . .
C13 C12 C14 N2 -7.84(16) . .
C11 C12 C14 C16 47.93(15) . .
C13 C12 C14 C16 -134.17(12) . .
C11 C12 C14 C15 -72.19(14) . .
C13 C12 C14 C15 105.72(13) . .
C14 N2 C17 C19 -174.45(11) . .
C1 C18 C19 C20 -2.11(19) 3_775 .
C1 C18 C19 C17 175.61(11) 3_775 .
N2 C17 C19 C20 169.47(13) . .
N2 C17 C19 C18 -8.3(2) . .
C18 C19 C20 C3 2.4(2) . 3_775
C17 C19 C20 C3 -175.44(12) . 3_775
